data_7011580
loop_
_publ_author_name
'Hunks, William J.'
'Lapierre, Jennifer'
'Jenkins, Hilary A.'
'Puddephatt, Richard J.'

_publ_section_title
;
 Interpenetrating digold(i) diacetylide macrocycles
;
_journal_issue 14
_journal_name_full 'Journal of the Chemical Society, Dalton Transactions'
_journal_page_first 2885
_journal_paper_doi 10.1039/b201832b
_journal_year 2002
_chemical_formula_sum 'C46 H38 Au2 O4 P2'
_chemical_formula_weight 1110.64
_chemical_name_systematic
; 
? 
;
_space_group_IT_number 14
_symmetry_cell_setting monoclinic
_symmetry_space_group_name_Hall '-P 2yn'
_symmetry_space_group_name_H-M 'P 1 21/n 1'
_atom_sites_solution_hydrogens geom
_atom_sites_solution_primary Patterson
_atom_sites_solution_secondary difmap
_audit_creation_method SHELXL-97
_cell_angle_alpha 90.00
_cell_angle_beta 107.0996(17)
_cell_angle_gamma 90.00
_cell_formula_units_Z 4
_cell_length_a 14.7711(5)
_cell_length_b 15.2895(5)
_cell_length_c 18.3486(8)
_cell_measurement_temperature 200(2)
_cell_volume 3960.7(3)
_computing_cell_refinement 'Nonius DENZO'
_computing_data_collection 'Nonius COLLECT'
_computing_data_reduction 'Nonius DENZO'
_computing_molecular_graphics 'Bruker SHELXTL'
_computing_publication_material 'Bruker SHELXTL'
_computing_structure_refinement 'SHELXL-97 (Sheldrick, 1997)'
_computing_structure_solution 'SHELXS-97 (Sheldrick, 1990)'
_diffrn_ambient_temperature 200(2)
_diffrn_measured_fraction_theta_full 0.998
_diffrn_measured_fraction_theta_max 0.998
_diffrn_measurement_device_type 'Nonius Kappa CCD'
_diffrn_measurement_method 'phi/omega scans'
_diffrn_radiation_monochromator graphite
_diffrn_radiation_source 'fine-focus sealed tube'
_diffrn_radiation_type MoK\a
_diffrn_radiation_wavelength 0.71073
_diffrn_reflns_av_R_equivalents 0.081
_diffrn_reflns_av_sigmaI/netI 0.0619
_diffrn_reflns_limit_h_max 19
_diffrn_reflns_limit_h_min -19
_diffrn_reflns_limit_k_max 19
_diffrn_reflns_limit_k_min -18
_diffrn_reflns_limit_l_max 23
_diffrn_reflns_limit_l_min -23
_diffrn_reflns_number 35062
_diffrn_reflns_theta_full 27.48
_diffrn_reflns_theta_max 27.48
_diffrn_reflns_theta_min 2.66
_exptl_absorpt_coefficient_mu 7.524
_exptl_absorpt_correction_T_max 0.5200
_exptl_absorpt_correction_T_min 0.1622
_exptl_absorpt_correction_type integration
_exptl_crystal_colour colourless
_exptl_crystal_density_diffrn 1.863
_exptl_crystal_density_method 'not measured'
_exptl_crystal_description 'hexagonal plates'
_exptl_crystal_F_000 2136
_exptl_crystal_size_max 0.38
_exptl_crystal_size_mid 0.20
_exptl_crystal_size_min 0.10
_refine_diff_density_max 2.383
_refine_diff_density_min -1.527
_refine_diff_density_rms 0.172
_refine_ls_extinction_method none
_refine_ls_goodness_of_fit_ref 0.981
_refine_ls_hydrogen_treatment mixed
_refine_ls_matrix_type full
_refine_ls_number_parameters 487
_refine_ls_number_reflns 9050
_refine_ls_number_restraints 0
_refine_ls_restrained_S_all 0.981
_refine_ls_R_factor_all 0.0639
_refine_ls_R_factor_gt 0.0416
_refine_ls_shift/su_max 0.003
_refine_ls_shift/su_mean 0.000
_refine_ls_structure_factor_coef Fsqd
_refine_ls_weighting_details 'calc w=1/[\s^2^(Fo^2^)+(0.0619P)^2^+0.0000P] where P=(Fo^2^+2Fc^2^)/3'
_refine_ls_weighting_scheme calc
_refine_ls_wR_factor_gt 0.0993
_refine_ls_wR_factor_ref 0.1081
_reflns_number_gt 6633
_reflns_number_total 9050
_reflns_threshold_expression >2sigma(I)
_cod_data_source_file b201832b.txt
_cod_data_source_block complex3g
_cod_depositor_comments
;
The following automatic conversions were performed:
'_symmetry_cell_setting' value 'Monoclinic' changed to 'monoclinic'
according to '/home/saulius/struct/CIF-dictionaries/cif_core.dic'
dictionary named 'cif_core.dic' version 2.4.1 from 2010-06-29.

Automatic conversion script
Id: cif_fix_enum 1527 2010-12-29 10:47:43Z saulius 
;
_cod_original_sg_symbol_H-M P21/n
_cod_database_code 7011580

loop_
_symmetry_equiv_pos_as_xyz
'x, y, z'
'-x+1/2, y+1/2, -z+1/2'
'-x, -y, -z'
'x-1/2, -y-1/2, z-1/2'

loop_
_atom_site_label
_atom_site_type_symbol
_atom_site_fract_x
_atom_site_fract_y
_atom_site_fract_z
_atom_site_U_iso_or_equiv
_atom_site_adp_type
_atom_site_occupancy
_atom_site_symmetry_multiplicity
_atom_site_calc_flag
_atom_site_refinement_flags
_atom_site_disorder_assembly
_atom_site_disorder_group
Au1 Au 1.055017(16) 0.649413(14) 0.328681(14) 0.03922(8) Uani 1 1 d . . .
Au2 Au 0.945182(15) 0.489111(15) 0.347800(13) 0.03790(8) Uani 1 1 d . . .
P2 P 1.07725(10) 0.40615(10) 0.39518(9) 0.0376(3) Uani 1 1 d . . .
P1 P 1.03948(11) 0.72378(9) 0.43160(9) 0.0365(3) Uani 1 1 d . . .
O1 O 0.6344(3) 0.6182(3) 0.7199(3) 0.0640(13) Uani 1 1 d . . .
O2 O 0.5974(3) 0.5898(4) 0.3278(3) 0.0690(14) Uani 1 1 d . . .
C8 C 0.8204(4) 0.5538(4) 0.3105(3) 0.0396(13) Uani 1 1 d . . .
C10 C 1.0097(4) 0.6586(4) 0.5030(3) 0.0390(14) Uani 1 1 d . . .
H10A H 1.0551 0.6158 0.5273 0.047 Uiso 1 1 calc R . .
C9 C 1.0674(4) 0.3374(4) 0.4739(4) 0.0426(14) Uani 1 1 d . . .
H9A H 1.1174 0.2987 0.4983 0.051 Uiso 1 1 calc R . .
C61 C 1.1480(4) 0.7749(3) 0.4890(4) 0.0399(14) Uani 1 1 d . . .
C14 C 0.5826(5) 0.6858(5) 0.5024(4) 0.0538(17) Uani 1 1 d . . .
C31 C 1.1851(4) 0.4681(4) 0.4344(4) 0.0379(13) Uani 1 1 d . . .
C36 C 1.2433(4) 0.4868(4) 0.3905(4) 0.0488(16) Uani 1 1 d . . .
H36A H 1.2318 0.4614 0.3414 0.059 Uiso 1 1 calc R . .
C7 C 0.7430(5) 0.5810(4) 0.2940(4) 0.0547(17) Uani 1 1 d . . .
C71 C 1.0655(4) 0.5911(4) 0.2327(4) 0.0417(14) Uani 1 1 d . . .
C51 C 0.9473(4) 0.8076(4) 0.4021(4) 0.0435(15) Uani 1 1 d . . .
C32 C 1.2022(5) 0.5041(4) 0.5050(4) 0.0488(16) Uani 1 1 d . . .
H32A H 1.1619 0.4903 0.5353 0.059 Uiso 1 1 calc R . .
C21 C 1.1013(5) 0.3315(4) 0.3256(4) 0.0459(15) Uani 1 1 d . . .
C63 C 1.3027(5) 0.8325(5) 0.4981(5) 0.066(2) Uani 1 1 d . . .
H63A H 1.3514 0.8451 0.4754 0.079 Uiso 1 1 calc R . .
C42 C 0.5796(5) 0.5369(6) 0.8120(5) 0.071(2) Uani 1 1 d . . .
H42A H 0.5157 0.5535 0.7885 0.085 Uiso 1 1 calc R . .
C56 C 0.8820(4) 0.8013(4) 0.3328(4) 0.0509(16) Uani 1 1 d . . .
H56A H 0.8834 0.7525 0.3011 0.061 Uiso 1 1 calc R . .
C70 C 1.0671(4) 0.5537(5) 0.1778(4) 0.0515(16) Uani 1 1 d . . .
C15 C 0.5767(4) 0.6279(5) 0.4440(4) 0.0551(18) Uani 1 1 d . . .
H15A H 0.5482 0.5723 0.4441 0.066 Uiso 1 1 calc R . .
C65 C 1.2499(5) 0.8281(4) 0.6080(4) 0.0591(19) Uani 1 1 d . . .
H65A H 1.2616 0.8384 0.6611 0.071 Uiso 1 1 calc R . .
C52 C 0.9443(4) 0.8784(4) 0.4485(4) 0.0458(15) Uani 1 1 d . . .
H52A H 0.9894 0.8835 0.4974 0.055 Uiso 1 1 calc R . .
C35 C 1.3182(5) 0.5425(5) 0.4183(5) 0.065(2) Uani 1 1 d . . .
H35A H 1.3596 0.5542 0.3885 0.078 Uiso 1 1 calc R . .
C26 C 1.0504(5) 0.3365(5) 0.2505(4) 0.0605(19) Uani 1 1 d . . .
H26A H 0.9994 0.3768 0.2343 0.073 Uiso 1 1 calc R . .
C55 C 0.8141(5) 0.8642(5) 0.3081(5) 0.062(2) Uani 1 1 d . . .
H55A H 0.7695 0.8595 0.2590 0.075 Uiso 1 1 calc R . .
C34 C 1.3347(5) 0.5817(5) 0.4882(6) 0.075(3) Uani 1 1 d . . .
H34A H 1.3848 0.6227 0.5054 0.090 Uiso 1 1 calc R . .
C66 C 1.1649(5) 0.7911(4) 0.5660(4) 0.0517(16) Uani 1 1 d . . .
H66A H 1.1182 0.7768 0.5902 0.062 Uiso 1 1 calc R . .
C62 C 1.2177(5) 0.7968(4) 0.4549(4) 0.0573(18) Uani 1 1 d . . .
H62A H 1.2069 0.7871 0.4018 0.069 Uiso 1 1 calc R . .
C54 C 0.8102(5) 0.9336(5) 0.3539(5) 0.061(2) Uani 1 1 d . . .
H54A H 0.7620 0.9764 0.3372 0.073 Uiso 1 1 calc R . .
C25 C 1.0736(6) 0.2821(6) 0.1975(5) 0.076(2) Uani 1 1 d . . .
H25A H 1.0382 0.2860 0.1452 0.091 Uiso 1 1 calc R . .
C41 C 0.6499(5) 0.5655(4) 0.7834(4) 0.0516(16) Uani 1 1 d . . .
C64 C 1.3160(5) 0.8495(4) 0.5738(6) 0.067(2) Uani 1 1 d . . .
H64A H 1.3730 0.8769 0.6027 0.080 Uiso 1 1 calc R . .
C53 C 0.8757(5) 0.9412(4) 0.4235(4) 0.0557(18) Uani 1 1 d . . .
H53A H 0.8739 0.9902 0.4549 0.067 Uiso 1 1 calc R . .
C6 C 0.6421(5) 0.6061(6) 0.2678(5) 0.069(2) Uani 1 1 d . . .
H6A H 0.6365 0.6689 0.2540 0.083 Uiso 1 1 calc R . .
H6B H 0.6092 0.5719 0.2218 0.083 Uiso 1 1 calc R . .
C43 C 0.6023(6) 0.4848(6) 0.8740(6) 0.085(3) Uani 1 1 d . . .
H43A H 0.5533 0.4643 0.8935 0.102 Uiso 1 1 calc R . .
C44 C 0.6952(7) 0.4602(6) 0.9101(5) 0.085(3) Uani 1 1 d . . .
H44A H 0.7097 0.4230 0.9535 0.102 Uiso 1 1 calc R . .
C13 C 0.6194(6) 0.7691(5) 0.5002(5) 0.072(2) Uani 1 1 d . . .
H13A H 0.6181 0.8119 0.5374 0.086 Uiso 1 1 calc R . .
C16 C 0.6129(5) 0.6513(5) 0.3845(4) 0.0549(18) Uani 1 1 d . . .
C33 C 1.2780(5) 0.5609(5) 0.5333(5) 0.065(2) Uani 1 1 d . . .
H33A H 1.2904 0.5850 0.5829 0.078 Uiso 1 1 calc R . .
C12 C 0.6582(6) 0.7874(6) 0.4415(5) 0.084(3) Uani 1 1 d . . .
H12A H 0.6877 0.8426 0.4411 0.101 Uiso 1 1 calc R . .
C24 C 1.1436(7) 0.2257(5) 0.2187(6) 0.081(3) Uani 1 1 d . . .
H24A H 1.1572 0.1886 0.1817 0.097 Uiso 1 1 calc R . .
C23 C 1.1971(7) 0.2195(5) 0.2930(6) 0.084(3) Uani 1 1 d . . .
H23A H 1.2490 0.1800 0.3072 0.101 Uiso 1 1 calc R . .
C22 C 1.1751(6) 0.2716(5) 0.3486(5) 0.068(2) Uani 1 1 d . . .
H22A H 1.2099 0.2660 0.4009 0.081 Uiso 1 1 calc R . .
C11 C 0.6557(6) 0.7294(6) 0.3840(5) 0.075(2) Uani 1 1 d . . .
H11A H 0.6833 0.7436 0.3448 0.090 Uiso 1 1 calc R . .
O3 O 0.5516(4) 0.6542(3) 0.5605(3) 0.0628(13) Uani 1 1 d . . .
O4 O 0.8564(4) 0.4681(4) 0.9217(3) 0.0723(15) Uani 1 1 d . . .
C46 C 0.7433(5) 0.5426(5) 0.8176(4) 0.0574(18) Uani 1 1 d . . .
H46A H 0.7912 0.5627 0.7967 0.069 Uiso 1 1 calc R . .
C45 C 0.7671(6) 0.4913(5) 0.8813(4) 0.062(2) Uani 1 1 d . . .
C74 C 1.0679(6) 0.5078(5) 0.1082(4) 0.065(2) Uani 1 1 d . . .
H74A H 1.0718 0.4442 0.1186 0.078 Uiso 1 1 calc R . .
H74B H 1.0070 0.5190 0.0686 0.078 Uiso 1 1 calc R . .
C72 C 0.5431(5) 0.6517(5) 0.6870(5) 0.067(2) Uani 1 1 d . . .
H72A H 0.5218 0.6850 0.7252 0.080 Uiso 1 1 calc R . .
H72B H 0.4977 0.6035 0.6673 0.080 Uiso 1 1 calc R . .
C73 C 0.5494(5) 0.7105(5) 0.6231(5) 0.069(2) Uani 1 1 d . . .
H73A H 0.4939 0.7499 0.6078 0.083 Uiso 1 1 calc R . .
H73B H 0.6076 0.7466 0.6391 0.083 Uiso 1 1 calc R . .

loop_
_atom_site_aniso_label
_atom_site_aniso_U_11
_atom_site_aniso_U_22
_atom_site_aniso_U_33
_atom_site_aniso_U_23
_atom_site_aniso_U_13
_atom_site_aniso_U_12
Au1 0.04636(14) 0.04019(14) 0.03416(15) -0.00015(9) 0.01656(11) 0.00044(9)
Au2 0.03784(13) 0.04174(13) 0.03389(15) 0.00108(9) 0.01019(10) -0.00050(9)
P2 0.0391(8) 0.0400(8) 0.0356(9) 0.0031(7) 0.0141(7) 0.0015(6)
P1 0.0436(8) 0.0357(7) 0.0330(9) 0.0011(6) 0.0154(7) -0.0010(6)
O1 0.053(3) 0.083(3) 0.061(4) 0.007(3) 0.024(3) 0.007(3)
O2 0.058(3) 0.095(4) 0.059(4) -0.012(3) 0.025(3) 0.002(3)
C8 0.040(3) 0.045(3) 0.033(4) -0.001(3) 0.009(3) 0.004(3)
C10 0.045(3) 0.038(3) 0.032(4) 0.000(2) 0.009(3) 0.000(2)
C9 0.049(3) 0.042(3) 0.037(4) 0.007(3) 0.014(3) 0.003(3)
C61 0.042(3) 0.037(3) 0.040(4) -0.002(3) 0.010(3) 0.002(2)
C14 0.045(4) 0.065(4) 0.051(5) 0.006(4) 0.014(3) 0.003(3)
C31 0.036(3) 0.036(3) 0.042(4) 0.004(3) 0.012(3) 0.004(2)
C36 0.043(3) 0.063(4) 0.037(4) 0.011(3) 0.007(3) -0.004(3)
C7 0.056(4) 0.065(4) 0.045(5) 0.001(3) 0.018(3) 0.008(3)
C71 0.054(4) 0.039(3) 0.031(4) 0.001(3) 0.011(3) 0.005(3)
C51 0.044(3) 0.043(3) 0.051(4) 0.006(3) 0.024(3) -0.005(3)
C32 0.053(4) 0.045(3) 0.055(5) -0.003(3) 0.026(4) 0.005(3)
C21 0.056(4) 0.042(3) 0.043(4) -0.003(3) 0.020(3) -0.003(3)
C63 0.050(4) 0.065(4) 0.082(7) 0.017(4) 0.019(4) -0.011(3)
C42 0.057(4) 0.092(6) 0.077(6) -0.006(5) 0.041(4) -0.002(4)
C56 0.049(4) 0.059(4) 0.042(4) 0.003(3) 0.010(3) 0.000(3)
C70 0.045(3) 0.069(4) 0.039(4) 0.004(3) 0.011(3) 0.015(3)
C15 0.045(4) 0.060(4) 0.059(5) 0.007(4) 0.014(3) 0.011(3)
C65 0.059(4) 0.059(4) 0.050(5) -0.011(3) 0.001(4) 0.006(3)
C52 0.054(4) 0.043(3) 0.041(4) -0.002(3) 0.016(3) 0.001(3)
C35 0.052(4) 0.061(4) 0.084(7) 0.019(4) 0.021(4) -0.010(3)
C26 0.067(4) 0.070(5) 0.049(5) -0.014(4) 0.026(4) -0.002(4)
C55 0.059(4) 0.063(4) 0.063(6) 0.009(4) 0.015(4) -0.001(4)
C34 0.053(4) 0.049(4) 0.109(8) -0.011(5) 0.004(5) -0.014(3)
C66 0.050(4) 0.058(4) 0.047(4) -0.006(3) 0.013(3) -0.001(3)
C62 0.061(4) 0.061(4) 0.055(5) 0.006(3) 0.025(4) -0.009(3)
C54 0.052(4) 0.056(4) 0.076(6) 0.025(4) 0.023(4) 0.015(3)
C25 0.098(6) 0.078(5) 0.055(6) -0.025(4) 0.027(5) -0.016(5)
C41 0.063(4) 0.057(4) 0.040(4) -0.004(3) 0.024(3) 0.000(3)
C64 0.047(4) 0.055(4) 0.088(7) -0.008(4) 0.004(4) -0.003(3)
C53 0.067(4) 0.044(3) 0.066(5) 0.004(3) 0.033(4) 0.011(3)
C6 0.053(4) 0.105(6) 0.049(5) 0.002(4) 0.014(4) 0.012(4)
C43 0.082(6) 0.103(7) 0.093(8) 0.034(6) 0.062(6) 0.015(5)
C44 0.112(7) 0.083(6) 0.082(7) 0.018(5) 0.064(6) 0.013(5)
C13 0.076(5) 0.065(5) 0.069(6) -0.002(4) 0.013(4) 0.002(4)
C16 0.044(4) 0.066(4) 0.052(5) -0.001(4) 0.010(3) 0.005(3)
C33 0.065(5) 0.060(4) 0.057(5) -0.020(4) -0.004(4) 0.005(4)
C12 0.089(6) 0.091(6) 0.064(6) 0.009(5) 0.010(5) -0.037(5)
C24 0.102(7) 0.062(5) 0.081(7) -0.039(5) 0.030(6) -0.008(5)
C23 0.098(6) 0.065(5) 0.093(8) -0.018(5) 0.033(6) 0.028(4)
C22 0.086(5) 0.065(5) 0.051(5) -0.004(4) 0.018(4) 0.022(4)
C11 0.075(5) 0.091(6) 0.057(6) 0.005(5) 0.017(4) -0.023(4)
O3 0.068(3) 0.071(3) 0.051(3) -0.003(2) 0.021(3) 0.001(2)
O4 0.078(4) 0.102(4) 0.042(3) 0.007(3) 0.026(3) 0.038(3)
C46 0.060(4) 0.068(4) 0.051(5) -0.001(4) 0.027(4) 0.005(3)
C45 0.084(5) 0.070(5) 0.039(4) 0.002(3) 0.029(4) 0.016(4)
C74 0.069(5) 0.090(6) 0.035(4) -0.008(4) 0.013(4) 0.015(4)
C72 0.061(4) 0.084(6) 0.056(5) 0.008(4) 0.018(4) 0.025(4)
C73 0.061(4) 0.078(5) 0.070(6) -0.009(4) 0.020(4) 0.020(4)

loop_
_atom_type_symbol
_atom_type_description
_atom_type_scat_dispersion_real
_atom_type_scat_dispersion_imag
_atom_type_scat_source
C C 0.0033 0.0016 'International Tables Vol C Tables 4.2.6.8 and 6.1.1.4'
H H 0.0000 0.0000 'International Tables Vol C Tables 4.2.6.8 and 6.1.1.4'
O O 0.0106 0.0060 'International Tables Vol C Tables 4.2.6.8 and 6.1.1.4'
P P 0.1023 0.0942 'International Tables Vol C Tables 4.2.6.8 and 6.1.1.4'
Au Au -2.0133 8.8022 'International Tables Vol C Tables 4.2.6.8 and 6.1.1.4'

loop_
_geom_angle_atom_site_label_1
_geom_angle_atom_site_label_2
_geom_angle_atom_site_label_3
_geom_angle
_geom_angle_site_symmetry_1
_geom_angle_site_symmetry_3
_geom_angle_publ_flag
C71 Au1 P1 175.91(16) . . ?
C71 Au1 Au2 85.66(17) . . ?
P1 Au1 Au2 96.93(4) . . ?
C8 Au2 P2 174.02(17) . . ?
C8 Au2 Au1 91.78(17) . . ?
P2 Au2 Au1 93.87(4) . . ?
C31 P2 C21 106.0(3) . . ?
C31 P2 C9 104.6(3) . . ?
C21 P2 C9 105.7(3) . . ?
C31 P2 Au2 114.58(18) . . ?
C21 P2 Au2 113.8(2) . . ?
C9 P2 Au2 111.4(2) . . ?
C10 P1 C61 100.3(3) . . ?
C10 P1 C51 106.4(3) . . ?
C61 P1 C51 108.8(3) . . ?
C10 P1 Au1 115.71(19) . . ?
C61 P1 Au1 114.2(2) . . ?
C51 P1 Au1 110.7(2) . . ?
C41 O1 C72 118.4(6) . . ?
C16 O2 C6 116.4(6) . . ?
C7 C8 Au2 169.8(6) . . ?
C9 C10 P1 128.5(5) 3_766 . ?
C10 C9 P2 120.1(5) 3_766 . ?
C66 C61 C62 118.7(6) . . ?
C66 C61 P1 122.2(5) . . ?
C62 C61 P1 119.0(5) . . ?
O3 C14 C15 115.0(7) . . ?
O3 C14 C13 124.8(7) . . ?
C15 C14 C13 120.2(8) . . ?
C32 C31 C36 120.2(6) . . ?
C32 C31 P2 119.0(5) . . ?
C36 C31 P2 120.4(5) . . ?
C31 C36 C35 119.2(7) . . ?
C8 C7 C6 173.4(8) . . ?
C70 C71 Au1 175.6(6) . . ?
C56 C51 C52 119.3(6) . . ?
C56 C51 P1 119.3(5) . . ?
C52 C51 P1 121.4(5) . . ?
C31 C32 C33 120.7(7) . . ?
C26 C21 C22 119.5(6) . . ?
C26 C21 P2 120.6(5) . . ?
C22 C21 P2 119.8(5) . . ?
C64 C63 C62 119.4(7) . . ?
C43 C42 C41 119.1(8) . . ?
C51 C56 C55 120.7(7) . . ?
C71 C70 C74 179.1(8) . . ?
C14 C15 C16 119.7(7) . . ?
C64 C65 C66 120.1(8) . . ?
C53 C52 C51 119.7(6) . . ?
C34 C35 C36 121.5(7) . . ?
C21 C26 C25 119.7(8) . . ?
C54 C55 C56 120.2(7) . . ?
C35 C34 C33 119.2(7) . . ?
C61 C66 C65 120.2(7) . . ?
C63 C62 C61 120.2(7) . . ?
C53 C54 C55 119.8(6) . . ?
C24 C25 C26 121.1(9) . . ?
C42 C41 O1 123.8(7) . . ?
C42 C41 C46 121.0(7) . . ?
O1 C41 C46 115.3(6) . . ?
C65 C64 C63 121.3(7) . . ?
C54 C53 C52 120.2(6) . . ?
O2 C6 C7 110.2(6) . . ?
C42 C43 C44 121.9(8) . . ?
C43 C44 C45 118.7(8) . . ?
C12 C13 C14 117.5(8) . . ?
C11 C16 O2 125.0(8) . . ?
C11 C16 C15 121.3(8) . . ?
O2 C16 C15 113.7(7) . . ?
C34 C33 C32 119.1(7) . . ?
C11 C12 C13 122.8(8) . . ?
C25 C24 C23 121.1(8) . . ?
C24 C23 C22 119.8(8) . . ?
C21 C22 C23 118.7(8) . . ?
C16 C11 C12 118.2(8) . . ?
C14 O3 C73 120.0(6) . . ?
C45 O4 C74 117.9(6) . 3_766 ?
C45 C46 C41 120.4(7) . . ?
O4 C45 C46 125.6(7) . . ?
O4 C45 C44 115.4(7) . . ?
C46 C45 C44 119.0(8) . . ?
O4 C74 C70 114.8(6) 3_766 . ?
O1 C72 C73 106.3(6) . . ?
O3 C73 C72 106.6(7) . . ?

loop_
_geom_bond_atom_site_label_1
_geom_bond_atom_site_label_2
_geom_bond_distance
_geom_bond_site_symmetry_2
_geom_bond_publ_flag
Au1 C71 2.020(6) . ?
Au1 P1 2.2729(15) . ?
Au1 Au2 3.0161(3) . ?
Au2 C8 2.026(6) . ?
Au2 P2 2.2744(15) . ?
P2 C31 1.811(6) . ?
P2 C21 1.823(6) . ?
P2 C9 1.827(6) . ?
P1 C10 1.800(6) . ?
P1 C61 1.816(6) . ?
P1 C51 1.832(6) . ?
O1 C41 1.380(8) . ?
O1 C72 1.401(8) . ?
O2 C16 1.371(8) . ?
O2 C6 1.462(9) . ?
C8 C7 1.170(8) . ?
C10 C9 1.328(8) 3_766 ?
C9 C10 1.328(8) 3_766 ?
C61 C66 1.383(9) . ?
C61 C62 1.394(9) . ?
C14 O3 1.367(8) . ?
C14 C15 1.373(10) . ?
C14 C13 1.390(10) . ?
C31 C32 1.361(9) . ?
C31 C36 1.369(8) . ?
C36 C35 1.371(9) . ?
C7 C6 1.476(9) . ?
C71 C70 1.166(9) . ?
C51 C56 1.355(9) . ?
C51 C52 1.385(9) . ?
C32 C33 1.391(9) . ?
C21 C26 1.364(10) . ?
C21 C22 1.391(9) . ?
C63 C64 1.369(11) . ?
C63 C62 1.385(10) . ?
C42 C43 1.348(11) . ?
C42 C41 1.365(9) . ?
C56 C55 1.367(9) . ?
C70 C74 1.460(10) . ?
C15 C16 1.395(10) . ?
C65 C64 1.348(11) . ?
C65 C66 1.386(9) . ?
C52 C53 1.373(8) . ?
C35 C34 1.371(12) . ?
C26 C25 1.397(10) . ?
C55 C54 1.364(10) . ?
C34 C33 1.376(12) . ?
C54 C53 1.362(10) . ?
C25 C24 1.315(12) . ?
C41 C46 1.383(9) . ?
C43 C44 1.388(12) . ?
C44 C45 1.402(11) . ?
C13 C12 1.390(12) . ?
C16 C11 1.353(10) . ?
C12 C11 1.371(12) . ?
C24 C23 1.363(12) . ?
C23 C22 1.406(11) . ?
O3 C73 1.443(9) . ?
O4 C45 1.356(9) . ?
O4 C74 1.432(9) 3_766 ?
C46 C45 1.365(10) . ?
C74 O4 1.432(9) 3_766 ?
C72 C73 1.503(11) . ?
